data_7105278
loop_
_publ_author_name
'Das, Dinabandhu'
'Engel, Emile'
'Barbour, Leonard J'

_publ_section_title
;
 Reversible single-crystal to single-crystal polymorphic phase
 transformation of an organic crystal.
;
_journal_issue 10
_journal_name_full 'Chemical communications (Cambridge, England)'
_journal_page_first 1676
_journal_page_last 1678
_journal_paper_doi 10.1039/b923370a
_journal_volume 46
_journal_year 2010
_chemical_formula_moiety 'C28 H24 O4'
_chemical_formula_sum 'C28 H24 O4'
_chemical_formula_weight 424.47
_chemical_name_systematic
;
trans-9,10-dihydroxy-9,10-bis(4-methoxyphenyl)-9,10-dihydroanthracene
;
_space_group_IT_number 2
_symmetry_cell_setting triclinic
_symmetry_space_group_name_Hall '-P 1'
_symmetry_space_group_name_H-M 'P -1'
_atom_sites_solution_hydrogens geom
_atom_sites_solution_primary direct
_atom_sites_solution_secondary difmap
_audit_creation_method SHELXL-97
_cell_angle_alpha 95.273(8)
_cell_angle_beta 105.204(8)
_cell_angle_gamma 106.321(8)
_cell_formula_units_Z 1
_cell_length_a 6.305(3)
_cell_length_b 8.330(4)
_cell_length_c 11.095(6)
_cell_measurement_reflns_used 1158
_cell_measurement_temperature 294(2)
_cell_measurement_theta_max 24.69
_cell_measurement_theta_min 2.59
_cell_volume 531.0(5)
_computing_cell_refinement 'SAINT (Bruker, 2002)'
_computing_data_collection 'SMART (Bruker, 2001)'
_computing_data_reduction SAINT
_computing_molecular_graphics 'X-Seed (Barbour 2001)'
_computing_structure_refinement 'SHELXL-97 (Sheldrick, 1997)'
_computing_structure_solution 'SHELXS-97 (Sheldrick, 1990)'
_diffrn_ambient_temperature 294(2)
_diffrn_measured_fraction_theta_full 0.994
_diffrn_measured_fraction_theta_max 0.907
_diffrn_measurement_device_type 'CCD area detector'
_diffrn_measurement_method 'phi and omega scans'
_diffrn_radiation_monochromator graphite
_diffrn_radiation_source 'fine-focus sealed tube'
_diffrn_radiation_type MoK\a
_diffrn_radiation_wavelength 0.71073
_diffrn_reflns_av_R_equivalents 0.0373
_diffrn_reflns_av_sigmaI/netI 0.0578
_diffrn_reflns_limit_h_max 8
_diffrn_reflns_limit_h_min -8
_diffrn_reflns_limit_k_max 10
_diffrn_reflns_limit_k_min -10
_diffrn_reflns_limit_l_max 14
_diffrn_reflns_limit_l_min -14
_diffrn_reflns_number 5410
_diffrn_reflns_theta_full 25.00
_diffrn_reflns_theta_max 28.33
_diffrn_reflns_theta_min 1.93
_exptl_absorpt_coefficient_mu 0.088
_exptl_absorpt_correction_T_max 0.9939
_exptl_absorpt_correction_T_min 0.9732
_exptl_absorpt_correction_type multi-scan
_exptl_absorpt_process_details SADABS
_exptl_crystal_colour needle
_exptl_crystal_density_diffrn 1.327
_exptl_crystal_density_method 'not measured'
_exptl_crystal_description block
_exptl_crystal_F_000 224
_exptl_crystal_size_max 0.31
_exptl_crystal_size_mid 0.12
_exptl_crystal_size_min 0.07
_refine_diff_density_max 0.243
_refine_diff_density_min -0.187
_refine_diff_density_rms 0.046
_refine_ls_extinction_method none
_refine_ls_goodness_of_fit_ref 1.010
_refine_ls_hydrogen_treatment mixed
_refine_ls_matrix_type full
_refine_ls_number_parameters 193
_refine_ls_number_reflns 2402
_refine_ls_number_restraints 0
_refine_ls_restrained_S_all 1.010
_refine_ls_R_factor_all 0.0933
_refine_ls_R_factor_gt 0.0554
_refine_ls_shift/su_max 0.000
_refine_ls_shift/su_mean 0.000
_refine_ls_structure_factor_coef Fsqd
_refine_ls_weighting_details 'calc w=1/[\s^2^(Fo^2^)+(0.0809P)^2^+0.0000P] where P=(Fo^2^+2Fc^2^)/3'
_refine_ls_weighting_scheme calc
_refine_ls_wR_factor_gt 0.1380
_refine_ls_wR_factor_ref 0.1553
_reflns_number_gt 1532
_reflns_number_total 2402
_reflns_threshold_expression >2sigma(I)
_cod_data_source_file b923370a.txt
_cod_data_source_block Ib
_cod_original_sg_symbol_H-M P-1
_cod_database_code 7105278

loop_
_symmetry_equiv_pos_as_xyz
'x, y, z'
'-x, -y, -z'

loop_
_atom_site_label
_atom_site_type_symbol
_atom_site_fract_x
_atom_site_fract_y
_atom_site_fract_z
_atom_site_U_iso_or_equiv
_atom_site_adp_type
_atom_site_occupancy
_atom_site_symmetry_multiplicity
_atom_site_calc_flag
_atom_site_refinement_flags
_atom_site_disorder_assembly
_atom_site_disorder_group
C8 C 0.4643(3) 0.6788(2) 0.30909(17) 0.0313(4) Uani 1 1 d . . .
O1 O 0.2782(3) 0.73125(18) 0.46110(15) 0.0448(4) Uani 1 1 d . . .
C1 C 0.4156(3) 0.6311(2) 0.43086(17) 0.0319(4) Uani 1 1 d . . .
C6 C 0.6431(3) 0.6767(2) 0.53572(16) 0.0317(5) Uani 1 1 d . . .
O2 O 0.5869(3) 0.8003(2) -0.02746(14) 0.0601(5) Uani 1 1 d . . .
C2 C 0.2745(3) 0.4432(2) 0.40489(17) 0.0316(5) Uani 1 1 d . . .
C11 C 0.5569(4) 0.7566(2) 0.08396(18) 0.0391(5) Uani 1 1 d . . .
C3 C 0.0560(4) 0.3897(3) 0.31418(19) 0.0412(5) Uani 1 1 d . . .
C12 C 0.6655(4) 0.6585(3) 0.1530(2) 0.0445(5) Uani 1 1 d . . .
C10 C 0.4043(4) 0.8169(3) 0.1279(2) 0.0496(6) Uani 1 1 d . . .
C9 C 0.3581(4) 0.7794(3) 0.2391(2) 0.0427(5) Uani 1 1 d . . .
C13 C 0.6183(4) 0.6214(3) 0.26413(19) 0.0425(5) Uani 1 1 d . . .
C4 C -0.0791(4) 0.2224(3) 0.2843(2) 0.0494(6) Uani 1 1 d . . .
C5 C 0.0032(4) 0.1025(3) 0.3423(2) 0.0500(6) Uani 1 1 d . . .
C7 C 0.7820(4) 0.8477(3) 0.56967(19) 0.0429(5) Uani 1 1 d . . .
C14 C 0.7660(6) 0.7654(4) -0.0672(3) 0.0658(8) Uani 1 1 d . . .
H12 H 0.769(4) 0.618(3) 0.126(2) 0.054(6) Uiso 1 1 d . . .
H9 H 0.254(4) 0.818(3) 0.268(2) 0.048(6) Uiso 1 1 d . . .
H4 H -0.216(4) 0.184(3) 0.225(2) 0.053(6) Uiso 1 1 d . . .
H3 H 0.001(4) 0.474(3) 0.270(2) 0.061(7) Uiso 1 1 d . . .
H7 H 0.728(3) 0.932(3) 0.525(2) 0.046(6) Uiso 1 1 d . . .
H5 H -0.087(4) -0.011(3) 0.320(2) 0.064(7) Uiso 1 1 d . . .
H14C H 0.916(5) 0.827(3) 0.000(3) 0.079(9) Uiso 1 1 d . . .
H10 H 0.335(4) 0.887(3) 0.083(2) 0.072(8) Uiso 1 1 d . . .
H1 H 0.232(4) 0.706(3) 0.525(2) 0.058(7) Uiso 1 1 d . . .
H13 H 0.693(4) 0.553(3) 0.311(2) 0.056(7) Uiso 1 1 d . . .
H14B H 0.754(5) 0.817(3) -0.148(3) 0.087(9) Uiso 1 1 d . . .
H14A H 0.750(5) 0.643(4) -0.080(3) 0.109(11) Uiso 1 1 d . . .

loop_
_atom_site_aniso_label
_atom_site_aniso_U_11
_atom_site_aniso_U_22
_atom_site_aniso_U_33
_atom_site_aniso_U_23
_atom_site_aniso_U_13
_atom_site_aniso_U_12
C8 0.0345(11) 0.0299(9) 0.0331(10) 0.0101(7) 0.0119(8) 0.0126(8)
O1 0.0583(10) 0.0469(9) 0.0513(9) 0.0177(7) 0.0312(8) 0.0339(7)
C1 0.0389(11) 0.0311(10) 0.0356(10) 0.0109(8) 0.0174(9) 0.0190(8)
C6 0.0396(11) 0.0299(10) 0.0297(9) 0.0087(7) 0.0150(8) 0.0118(8)
O2 0.0707(12) 0.0838(12) 0.0471(9) 0.0381(8) 0.0322(9) 0.0354(9)
C2 0.0351(11) 0.0353(10) 0.0303(9) 0.0097(8) 0.0156(8) 0.0136(8)
C11 0.0426(12) 0.0436(11) 0.0336(10) 0.0152(9) 0.0144(9) 0.0119(9)
C3 0.0368(12) 0.0527(13) 0.0384(11) 0.0145(10) 0.0138(9) 0.0165(10)
C12 0.0559(14) 0.0511(13) 0.0426(12) 0.0174(10) 0.0251(11) 0.0297(11)
C10 0.0531(14) 0.0627(15) 0.0515(13) 0.0348(11) 0.0225(11) 0.0328(12)
C9 0.0440(13) 0.0518(13) 0.0507(13) 0.0263(10) 0.0235(11) 0.0294(10)
C13 0.0579(14) 0.0489(12) 0.0412(12) 0.0228(10) 0.0254(10) 0.0341(11)
C4 0.0380(13) 0.0604(15) 0.0405(13) 0.0057(11) 0.0102(11) 0.0037(11)
C5 0.0561(15) 0.0404(12) 0.0426(12) 0.0035(10) 0.0175(11) -0.0028(11)
C7 0.0572(15) 0.0331(11) 0.0388(11) 0.0106(9) 0.0194(11) 0.0093(10)
C14 0.076(2) 0.080(2) 0.0570(17) 0.0256(15) 0.0410(16) 0.0253(17)

loop_
_atom_type_symbol
_atom_type_description
_atom_type_scat_dispersion_real
_atom_type_scat_dispersion_imag
_atom_type_scat_source
C C 0.0033 0.0016 'International Tables Vol C Tables 4.2.6.8 and 6.1.1.4'
H H 0.0000 0.0000 'International Tables Vol C Tables 4.2.6.8 and 6.1.1.4'
O O 0.0106 0.0060 'International Tables Vol C Tables 4.2.6.8 and 6.1.1.4'

loop_
_geom_angle_atom_site_label_1
_geom_angle_atom_site_label_2
_geom_angle_atom_site_label_3
_geom_angle
_geom_angle_site_symmetry_1
_geom_angle_site_symmetry_3
_geom_angle_publ_flag
C13 C8 C9 117.12(18) . . ?
C13 C8 C1 120.29(16) . . ?
C9 C8 C1 122.60(16) . . ?
C1 O1 H1 112.8(15) . . ?
O1 C1 C6 109.93(14) . . ?
O1 C1 C8 106.03(15) . . ?
C6 C1 C8 109.08(14) . . ?
O1 C1 C2 109.21(15) . . ?
C6 C1 C2 113.55(14) . . ?
C8 C1 C2 108.76(14) . . ?
C2 C6 C7 118.67(18) 2_666 . ?
C2 C6 C1 123.35(16) 2_666 . ?
C7 C6 C1 117.90(17) . . ?
C11 O2 C14 118.72(19) . . ?
C6 C2 C3 119.12(18) 2_666 . ?
C6 C2 C1 122.86(17) 2_666 . ?
C3 C2 C1 117.98(17) . . ?
O2 C11 C12 125.11(19) . . ?
O2 C11 C10 116.12(19) . . ?
C12 C11 C10 118.77(19) . . ?
C4 C3 C2 121.3(2) . . ?
C4 C3 H3 119.9(14) . . ?
C2 C3 H3 118.8(14) . . ?
C11 C12 C13 119.6(2) . . ?
C11 C12 H12 120.4(14) . . ?
C13 C12 H12 120.0(15) . . ?
C11 C10 C9 121.3(2) . . ?
C11 C10 H10 118.8(15) . . ?
C9 C10 H10 119.9(15) . . ?
C10 C9 C8 120.61(19) . . ?
C10 C9 H9 121.7(13) . . ?
C8 C9 H9 117.7(13) . . ?
C8 C13 C12 122.6(2) . . ?
C8 C13 H13 118.4(13) . . ?
C12 C13 H13 119.0(13) . . ?
C3 C4 C5 119.8(2) . . ?
C3 C4 H4 123.2(15) . . ?
C5 C4 H4 116.9(15) . . ?
C7 C5 C4 119.7(2) 2_666 . ?
C7 C5 H5 120.8(15) 2_666 . ?
C4 C5 H5 119.5(15) . . ?
C5 C7 C6 121.4(2) 2_666 . ?
C5 C7 H7 119.5(12) 2_666 . ?
C6 C7 H7 119.0(12) . . ?
O2 C14 H14C 108.0(15) . . ?
O2 C14 H14B 101.5(16) . . ?
H14C C14 H14B 111(2) . . ?
O2 C14 H14A 113.2(19) . . ?
H14C C14 H14A 108(2) . . ?
H14B C14 H14A 115(2) . . ?

loop_
_geom_bond_atom_site_label_1
_geom_bond_atom_site_label_2
_geom_bond_distance
_geom_bond_site_symmetry_2
_geom_bond_publ_flag
C8 C13 1.375(3) . ?
C8 C9 1.384(3) . ?
C8 C1 1.525(3) . ?
O1 C1 1.437(2) . ?
O1 H1 0.86(2) . ?
C1 C6 1.514(3) . ?
C1 C2 1.525(3) . ?
C6 C2 1.391(3) 2_666 ?
C6 C7 1.402(3) . ?
O2 C11 1.365(2) . ?
O2 C14 1.406(3) . ?
C2 C6 1.391(3) 2_666 ?
C2 C3 1.398(3) . ?
C11 C12 1.370(3) . ?
C11 C10 1.374(3) . ?
C3 C4 1.370(3) . ?
C3 H3 0.98(2) . ?
C12 C13 1.384(3) . ?
C12 H12 0.92(2) . ?
C10 C9 1.383(3) . ?
C10 H10 0.93(3) . ?
C9 H9 0.92(2) . ?
C13 H13 0.94(2) . ?
C4 C5 1.384(3) . ?
C4 H4 0.89(2) . ?
C5 C7 1.370(3) 2_666 ?
C5 H5 0.93(2) . ?
C7 C5 1.370(3) 2_666 ?
C7 H7 0.98(2) . ?
C14 H14C 1.00(3) . ?
C14 H14B 1.03(3) . ?
C14 H14A 0.99(3) . ?
